data_2243697
loop_
_publ_author_name
'Harish Chinthal, Chayanna'
'Kavitha, Channappa N.'
'Yathirajan, Hemmige S.'
'Foro, Sabine'
'Glidewell, Christopher'

_publ_section_title
;
 Six 1-halobenzoyl-4-(2-methoxyphenyl)piperazines having <i>Z</i>' values
 of one, two or four; disorder, pseudosymmetry, twinning and
 supramolecular assembly in one, two or three dimensions
;
_journal_coeditor_code HB7954
_journal_issue 1
_journal_name_full 'Acta Crystallographica Section E'
_journal_page_first 5
_journal_page_last 13
_journal_paper_doi 10.1107/S2056989020015649
_journal_volume 77
_journal_year 2021
_chemical_formula_iupac 'C18 H19 F N2 O2'
_chemical_formula_moiety 'C18 H19 F N2 O2'
_chemical_formula_sum 'C18 H19 F N2 O2'
_chemical_formula_weight 314.35
_chemical_name_systematic
;
1-(2-Fluorobenzoyl)-4-(2-methoxyphenyl)piperazine
;
_space_group_crystal_system monoclinic
_space_group_IT_number 14
_space_group_name_Hall '-P 2yn'
_space_group_name_H-M_alt 'P 1 21/n 1'
_atom_sites_solution_hydrogens geom
_atom_sites_solution_primary difmap
_audit_creation_method SHELXL-2014
_cell_angle_alpha 90
_cell_angle_beta 99.59(2)
_cell_angle_gamma 90
_cell_formula_units_Z 4
_cell_length_a 7.4510(10)
_cell_length_b 11.199(3)
_cell_length_c 19.138(5)
_cell_measurement_reflns_used 3467
_cell_measurement_temperature 296(2)
_cell_measurement_theta_max 27.934
_cell_measurement_theta_min 2.823
_cell_volume 1574.6(6)
_computing_cell_refinement
;
CrysAlis RED (Oxford Diffraction, 2009)
;
_computing_data_collection
;
CrysAlis CCD (Oxford Diffraction, 2009)
;
_computing_data_reduction
;
CrysAlis RED (Oxford Diffraction, 2009)
;
_computing_molecular_graphics
;
PLATON (Spek, 2020)
;
_computing_publication_material
;
SHELXL2014 (Sheldrick, 2015b) and PLATON (Spek, 2020)
;
_computing_structure_refinement
;
SHELXL2014 (Sheldrick, 2015b)
;
_computing_structure_solution
;
SHELXT (Sheldrick, 2015a)
;
_diffrn_ambient_temperature 296(2)
_diffrn_measured_fraction_theta_full 0.997
_diffrn_measured_fraction_theta_max 0.919
_diffrn_measurement_device_type 'Oxford Diffraction Xcalibur CCD'
_diffrn_measurement_method '\w scans'
_diffrn_radiation_monochromator graphite
_diffrn_radiation_type MoK\a
_diffrn_radiation_wavelength 0.71073
_diffrn_reflns_av_R_equivalents 0.0252
_diffrn_reflns_av_unetI/netI 0.0327
_diffrn_reflns_limit_h_max 5
_diffrn_reflns_limit_h_min -9
_diffrn_reflns_limit_k_max 11
_diffrn_reflns_limit_k_min -14
_diffrn_reflns_limit_l_max 25
_diffrn_reflns_limit_l_min -16
_diffrn_reflns_number 6456
_diffrn_reflns_theta_full 25.242
_diffrn_reflns_theta_max 27.934
_diffrn_reflns_theta_min 2.823
_diffrn_source 'Enhance (Mo) X-ray Source'
_diffrn_standards_decay_% 0
_diffrn_standards_interval_count 0
_diffrn_standards_interval_time 0
_diffrn_standards_number 0
_exptl_absorpt_coefficient_mu 0.095
_exptl_absorpt_correction_T_max 0.955
_exptl_absorpt_correction_T_min 0.898
_exptl_absorpt_correction_type multi-scan
_exptl_absorpt_process_details
;
(CrysalisRed; Oxford Diffraction, 2009)
;
_exptl_crystal_colour yellow
_exptl_crystal_density_diffrn 1.326
_exptl_crystal_description plate
_exptl_crystal_F_000 664
_exptl_crystal_size_max 0.480
_exptl_crystal_size_mid 0.480
_exptl_crystal_size_min 0.240
_refine_diff_density_max 0.173
_refine_diff_density_min -0.171
_refine_ls_extinction_method none
_refine_ls_goodness_of_fit_ref 1.021
_refine_ls_hydrogen_treatment constr
_refine_ls_matrix_type full
_refine_ls_number_parameters 208
_refine_ls_number_reflns 3467
_refine_ls_number_restraints 0
_refine_ls_restrained_S_all 1.021
_refine_ls_R_factor_all 0.0908
_refine_ls_R_factor_gt 0.0486
_refine_ls_shift/su_max 0.000
_refine_ls_shift/su_mean 0.000
_refine_ls_structure_factor_coef Fsqd
_refine_ls_weighting_details 'w=1/[\s^2^(Fo^2^)+(0.0558P)^2^+0.1876P] where P=(Fo^2^+2Fc^2^)/3'
_refine_ls_weighting_scheme calc
_refine_ls_wR_factor_gt 0.1103
_refine_ls_wR_factor_ref 0.1277
_reflns_number_gt 2081
_reflns_number_total 3467
_reflns_threshold_expression 'I > 2\s(I)'
_cod_data_source_file hb7954sup1.cif
_cod_data_source_block VI
_cod_original_sg_symbol_H-M 'P 21/n'
_cod_database_code 2243697
_shelx_space_group_comment
;
The symmetry employed for this shelxl refinement is uniquely defined
by the following loop, which should always be used as a source of
symmetry information in preference to the above space-group names.
They are only intended as comments.
;
_shelx_estimated_absorpt_t_min 0.956
_shelx_estimated_absorpt_t_max 0.978
_shelxl_version_number 2.014

loop_
_space_group_symop_operation_xyz
'x, y, z'
'-x+1/2, y+1/2, -z+1/2'
'-x, -y, -z'
'x-1/2, -y-1/2, z-1/2'

loop_
_atom_site_type_symbol
_atom_site_label
_atom_site_fract_x
_atom_site_fract_y
_atom_site_fract_z
_atom_site_U_iso_or_equiv
_atom_site_adp_type
_atom_site_calc_flag
_atom_site_occupancy
_atom_site_disorder_assembly
_atom_site_disorder_group
N N1 0.39928(19) 0.44822(13) 0.20339(9) 0.0579(4) Uani d 1 . .
C C2 0.2874(2) 0.35004(15) 0.17138(11) 0.0612(5) Uani d 1 . .
H H2A 0.1763 0.3810 0.1436 0.073 Uiso calc 1 . .
H H2B 0.2545 0.2988 0.2081 0.073 Uiso calc 1 . .
C C3 0.3905(2) 0.27991(16) 0.12493(10) 0.0579(5) Uani d 1 . .
H H3A 0.3172 0.2130 0.1045 0.069 Uiso calc 1 . .
H H3B 0.4166 0.3300 0.0865 0.069 Uiso calc 1 . .
N N4 0.56074(18) 0.23587(12) 0.16578(7) 0.0474(4) Uani d 1 . .
C C5 0.6732(2) 0.33501(16) 0.19588(10) 0.0563(5) Uani d 1 . .
H H5A 0.7048 0.3843 0.1580 0.068 Uiso calc 1 . .
H H5B 0.7850 0.3047 0.2234 0.068 Uiso calc 1 . .
C C6 0.5738(2) 0.40891(16) 0.24239(11) 0.0594(5) Uani d 1 . .
H H6A 0.5543 0.3622 0.2831 0.071 Uiso calc 1 . .
H H6B 0.6469 0.4779 0.2594 0.071 Uiso calc 1 . .
C C17 0.3616(2) 0.56321(16) 0.19222(10) 0.0542(5) Uani d 1 . .
O O17 0.46610(18) 0.64224(11) 0.21579(8) 0.0794(5) Uani d 1 . .
C C11 0.1807(2) 0.59256(14) 0.14910(10) 0.0501(4) Uani d 1 . .
C C12 0.1624(3) 0.61463(18) 0.07854(12) 0.0662(5) Uani d 1 . .
F F12 0.3121(2) 0.60631(15) 0.04794(8) 0.1099(5) Uani d 1 . .
C C13 -0.0009(4) 0.6427(2) 0.03739(12) 0.0832(7) Uani d 1 . .
H H13 -0.0083 0.6570 -0.0109 0.100 Uiso calc 1 . .
C C14 -0.1508(3) 0.64914(19) 0.06847(14) 0.0803(7) Uani d 1 . .
H H14 -0.2630 0.6669 0.0413 0.096 Uiso calc 1 . .
C C15 -0.1387(3) 0.63003(18) 0.13860(14) 0.0716(6) Uani d 1 . .
H H15 -0.2421 0.6361 0.1597 0.086 Uiso calc 1 . .
C C16 0.0262(3) 0.60163(16) 0.17912(11) 0.0604(5) Uani d 1 . .
H H16 0.0330 0.5884 0.2275 0.073 Uiso calc 1 . .
C C41 0.6480(2) 0.14823(15) 0.13071(9) 0.0474(4) Uani d 1 . .
C C42 0.5643(2) 0.03737(15) 0.11612(9) 0.0485(4) Uani d 1 . .
C C43 0.6482(3) -0.04929(17) 0.08283(10) 0.0619(5) Uani d 1 . .
H H43 0.5901 -0.1221 0.0719 0.074 Uiso calc 1 . .
C C44 0.8164(3) -0.0300(2) 0.06540(12) 0.0757(6) Uani d 1 . .
H H44 0.8722 -0.0897 0.0429 0.091 Uiso calc 1 . .
C C45 0.9016(3) 0.0750(2) 0.08078(13) 0.0803(7) Uani d 1 . .
H H45 1.0172 0.0874 0.0699 0.096 Uiso calc 1 . .
C C46 0.8171(3) 0.16411(19) 0.11264(11) 0.0655(5) Uani d 1 . .
H H46 0.8760 0.2369 0.1222 0.079 Uiso calc 1 . .
O O42 0.40191(17) 0.02227(10) 0.13810(7) 0.0611(4) Uani d 1 . .
C C47 0.3216(3) -0.09241(18) 0.13149(14) 0.0790(7) Uani d 1 . .
H H47A 0.2080 -0.0905 0.1489 0.119 Uiso calc 1 . .
H H47B 0.3004 -0.1158 0.0825 0.119 Uiso calc 1 . .
H H47C 0.4018 -0.1488 0.1585 0.119 Uiso calc 1 . .

loop_
_atom_site_aniso_label
_atom_site_aniso_U_11
_atom_site_aniso_U_22
_atom_site_aniso_U_33
_atom_site_aniso_U_12
_atom_site_aniso_U_13
_atom_site_aniso_U_23
N1 0.0582(9) 0.0372(8) 0.0731(11) 0.0040(7) -0.0045(8) -0.0065(7)
C2 0.0549(10) 0.0353(9) 0.0878(14) 0.0019(8) -0.0046(9) -0.0050(9)
C3 0.0621(11) 0.0386(10) 0.0658(12) 0.0001(8) -0.0100(9) -0.0035(9)
N4 0.0506(8) 0.0354(7) 0.0535(9) 0.0012(6) 0.0005(6) -0.0030(6)
C5 0.0556(10) 0.0421(10) 0.0666(13) -0.0011(8) -0.0035(9) -0.0039(9)
C6 0.0627(11) 0.0443(10) 0.0646(12) 0.0044(8) -0.0089(9) -0.0067(9)
C17 0.0622(11) 0.0374(10) 0.0617(12) 0.0019(8) 0.0060(9) -0.0052(8)
O17 0.0789(9) 0.0420(8) 0.1078(12) -0.0044(7) -0.0123(8) -0.0074(8)
C11 0.0639(11) 0.0300(8) 0.0553(12) 0.0017(7) 0.0065(9) -0.0025(8)
C12 0.0794(14) 0.0551(12) 0.0662(14) 0.0059(10) 0.0182(11) -0.0026(10)
F12 0.1203(11) 0.1322(13) 0.0871(10) 0.0165(10) 0.0457(9) 0.0106(9)
C13 0.1147(19) 0.0718(15) 0.0559(13) 0.0156(14) -0.0068(13) 0.0054(11)
C14 0.0832(16) 0.0598(14) 0.0884(19) 0.0162(11) -0.0137(13) -0.0055(12)
C15 0.0657(13) 0.0527(12) 0.0955(18) 0.0073(9) 0.0108(12) -0.0055(12)
C16 0.0701(13) 0.0493(11) 0.0613(12) 0.0049(9) 0.0090(10) 0.0003(9)
C41 0.0557(10) 0.0419(9) 0.0439(10) 0.0034(8) 0.0065(8) 0.0021(8)
C42 0.0529(10) 0.0431(10) 0.0485(10) 0.0050(8) 0.0050(8) 0.0011(8)
C43 0.0756(13) 0.0482(11) 0.0609(12) 0.0059(9) 0.0089(10) -0.0102(9)
C44 0.0900(16) 0.0676(15) 0.0767(15) 0.0144(12) 0.0351(13) -0.0088(12)
C45 0.0776(15) 0.0797(16) 0.0935(17) 0.0048(13) 0.0429(13) -0.0002(13)
C46 0.0706(13) 0.0580(12) 0.0722(14) -0.0045(10) 0.0241(10) 0.0009(10)
O42 0.0608(8) 0.0385(7) 0.0858(10) -0.0039(5) 0.0179(7) -0.0074(6)
C47 0.0788(14) 0.0439(12) 0.114(2) -0.0097(10) 0.0165(13) -0.0006(12)

loop_
_atom_type_symbol
_atom_type_description
_atom_type_scat_dispersion_real
_atom_type_scat_dispersion_imag
_atom_type_scat_source
C C 0.0033 0.0016 'International Tables Vol C Tables 4.2.6.8 and 6.1.1.4'
H H 0.0000 0.0000 'International Tables Vol C Tables 4.2.6.8 and 6.1.1.4'
N N 0.0061 0.0033 'International Tables Vol C Tables 4.2.6.8 and 6.1.1.4'
O O 0.0106 0.0060 'International Tables Vol C Tables 4.2.6.8 and 6.1.1.4'
F F 0.0171 0.0103 'International Tables Vol C Tables 4.2.6.8 and 6.1.1.4'

loop_
_geom_angle_atom_site_label_1
_geom_angle_atom_site_label_2
_geom_angle_atom_site_label_3
_geom_angle_site_symmetry_1
_geom_angle_site_symmetry_3
_geom_angle
_geom_angle_publ_flag
C17 N1 C2 . . 125.13(15) ?
C17 N1 C6 . . 121.51(15) ?
C2 N1 C6 . . 112.85(14) ?
N1 C2 C3 . . 109.49(15) ?
N1 C2 H2A . . 109.8 ?
C3 C2 H2A . . 109.8 ?
N1 C2 H2B . . 109.8 ?
C3 C2 H2B . . 109.8 ?
H2A C2 H2B . . 108.2 ?
N4 C3 C2 . . 110.25(15) ?
N4 C3 H3A . . 109.6 ?
C2 C3 H3A . . 109.6 ?
N4 C3 H3B . . 109.6 ?
C2 C3 H3B . . 109.6 ?
H3A C3 H3B . . 108.1 ?
C41 N4 C5 . . 116.16(14) ?
C41 N4 C3 . . 114.14(14) ?
C5 N4 C3 . . 110.28(13) ?
N4 C5 C6 . . 110.41(14) ?
N4 C5 H5A . . 109.6 ?
C6 C5 H5A . . 109.6 ?
N4 C5 H5B . . 109.6 ?
C6 C5 H5B . . 109.6 ?
H5A C5 H5B . . 108.1 ?
N1 C6 C5 . . 110.49(15) ?
N1 C6 H6A . . 109.6 ?
C5 C6 H6A . . 109.6 ?
N1 C6 H6B . . 109.6 ?
C5 C6 H6B . . 109.6 ?
H6A C6 H6B . . 108.1 ?
O17 C17 N1 . . 122.81(17) ?
O17 C17 C11 . . 120.51(16) ?
N1 C17 C11 . . 116.68(15) ?
C12 C11 C16 . . 116.74(18) ?
C12 C11 C17 . . 121.44(17) ?
C16 C11 C17 . . 121.80(17) ?
F12 C12 C11 . . 117.80(19) ?
F12 C12 C13 . . 119.1(2) ?
C11 C12 C13 . . 123.1(2) ?
C14 C13 C12 . . 118.6(2) ?
C14 C13 H13 . . 120.7 ?
C12 C13 H13 . . 120.7 ?
C15 C14 C13 . . 120.4(2) ?
C15 C14 H14 . . 119.8 ?
C13 C14 H14 . . 119.8 ?
C14 C15 C16 . . 120.2(2) ?
C14 C15 H15 . . 119.9 ?
C16 C15 H15 . . 119.9 ?
C11 C16 C15 . . 120.9(2) ?
C11 C16 H16 . . 119.6 ?
C15 C16 H16 . . 119.6 ?
C46 C41 C42 . . 117.56(16) ?
C46 C41 N4 . . 123.10(16) ?
C42 C41 N4 . . 119.27(14) ?
O42 C42 C43 . . 123.81(17) ?
O42 C42 C41 . . 116.13(14) ?
C43 C42 C41 . . 120.04(17) ?
C44 C43 C42 . . 120.68(19) ?
C44 C43 H43 . . 119.7 ?
C42 C43 H43 . . 119.7 ?
C45 C44 C43 . . 120.19(19) ?
C45 C44 H44 . . 119.9 ?
C43 C44 H44 . . 119.9 ?
C44 C45 C46 . . 119.8(2) ?
C44 C45 H45 . . 120.1 ?
C46 C45 H45 . . 120.1 ?
C41 C46 C45 . . 121.7(2) ?
C41 C46 H46 . . 119.2 ?
C45 C46 H46 . . 119.2 ?
C42 O42 C47 . . 118.15(14) ?
O42 C47 H47A . . 109.5 ?
O42 C47 H47B . . 109.5 ?
H47A C47 H47B . . 109.5 ?
O42 C47 H47C . . 109.5 ?
H47A C47 H47C . . 109.5 ?
H47B C47 H47C . . 109.5 ?

loop_
_geom_bond_atom_site_label_1
_geom_bond_atom_site_label_2
_geom_bond_site_symmetry_2
_geom_bond_distance
_geom_bond_publ_flag
N1 C17 . 1.328(2) ?
N1 C2 . 1.452(2) ?
N1 C6 . 1.456(2) ?
C2 C3 . 1.492(3) ?
C2 H2A . 0.9700 ?
C2 H2B . 0.9700 ?
C3 N4 . 1.461(2) ?
C3 H3A . 0.9700 ?
C3 H3B . 0.9700 ?
N4 C41 . 1.408(2) ?
N4 C5 . 1.451(2) ?
C5 C6 . 1.498(2) ?
C5 H5A . 0.9700 ?
C5 H5B . 0.9700 ?
C6 H6A . 0.9700 ?
C6 H6B . 0.9700 ?
C17 O17 . 1.215(2) ?
C17 C11 . 1.495(3) ?
C11 C12 . 1.357(3) ?
C11 C16 . 1.374(2) ?
C12 F12 . 1.347(2) ?
C12 C13 . 1.371(3) ?
C13 C14 . 1.352(3) ?
C13 H13 . 0.9300 ?
C14 C15 . 1.347(3) ?
C14 H14 . 0.9300 ?
C15 C16 . 1.376(3) ?
C15 H15 . 0.9300 ?
C16 H16 . 0.9300 ?
C41 C46 . 1.372(2) ?
C41 C42 . 1.396(2) ?
C42 O42 . 1.356(2) ?
C42 C43 . 1.368(2) ?
C43 C44 . 1.367(3) ?
C43 H43 . 0.9300 ?
C44 C45 . 1.346(3) ?
C44 H44 . 0.9300 ?
C45 C46 . 1.375(3) ?
C45 H45 . 0.9300 ?
C46 H46 . 0.9300 ?
O42 C47 . 1.414(2) ?
C47 H47A . 0.9600 ?
C47 H47B . 0.9600 ?
C47 H47C . 0.9600 ?

loop_
_geom_hbond_atom_site_label_D
_geom_hbond_atom_site_label_H
_geom_hbond_atom_site_label_A
_geom_hbond_site_symmetry_A
_geom_hbond_distance_DH
_geom_hbond_distance_HA
_geom_hbond_distance_DA
_geom_hbond_angle_DHA
_geom_hbond_publ_flag
C15 H15 O17 1_455 0.93 2.58 3.510(3) 177 no
C6 H6B Cg1 2_655 0.97 2.87 3.565(2) 130 no

loop_
_geom_torsion_atom_site_label_1
_geom_torsion_atom_site_label_2
_geom_torsion_atom_site_label_3
_geom_torsion_atom_site_label_4
_geom_torsion_site_symmetry_1
_geom_torsion_site_symmetry_2
_geom_torsion_site_symmetry_3
_geom_torsion_site_symmetry_4
_geom_torsion
_geom_torsion_publ_flag
C17 N1 C2 C3 . . . . 116.05(19) ?
C6 N1 C2 C3 . . . . -55.8(2) ?
N1 C2 C3 N4 . . . . 57.7(2) ?
C2 C3 N4 C41 . . . . 167.03(14) ?
C2 C3 N4 C5 . . . . -60.08(19) ?
C41 N4 C5 C6 . . . . -169.72(14) ?
C3 N4 C5 C6 . . . . 58.43(19) ?
C17 N1 C6 C5 . . . . -117.53(19) ?
C2 N1 C6 C5 . . . . 54.7(2) ?
N4 C5 C6 N1 . . . . -55.2(2) ?
C2 N1 C17 O17 . . . . -174.09(19) ?
C6 N1 C17 O17 . . . . -2.9(3) ?
C2 N1 C17 C11 . . . . 6.5(3) ?
C6 N1 C17 C11 . . . . 177.72(17) ?
O17 C17 C11 C12 . . . . 84.1(2) ?
N1 C17 C11 C12 . . . . -96.5(2) ?
O17 C17 C11 C16 . . . . -94.2(2) ?
N1 C17 C11 C16 . . . . 85.2(2) ?
C16 C11 C12 F12 . . . . 179.99(17) ?
C17 C11 C12 F12 . . . . 1.7(3) ?
C16 C11 C12 C13 . . . . -1.2(3) ?
C17 C11 C12 C13 . . . . -179.50(19) ?
F12 C12 C13 C14 . . . . 179.1(2) ?
C11 C12 C13 C14 . . . . 0.2(3) ?
C12 C13 C14 C15 . . . . 0.9(3) ?
C13 C14 C15 C16 . . . . -1.1(3) ?
C12 C11 C16 C15 . . . . 0.9(3) ?
C17 C11 C16 C15 . . . . 179.28(17) ?
C14 C15 C16 C11 . . . . 0.2(3) ?
C5 N4 C41 C46 . . . . -12.8(2) ?
C3 N4 C41 C46 . . . . 117.23(19) ?
C5 N4 C41 C42 . . . . 164.13(15) ?
C3 N4 C41 C42 . . . . -65.8(2) ?
C46 C41 C42 O42 . . . . 176.51(16) ?
N4 C41 C42 O42 . . . . -0.6(2) ?
C46 C41 C42 C43 . . . . -2.1(3) ?
N4 C41 C42 C43 . . . . -179.23(16) ?
O42 C42 C43 C44 . . . . -176.56(18) ?
C41 C42 C43 C44 . . . . 2.0(3) ?
C42 C43 C44 C45 . . . . -0.1(3) ?
C43 C44 C45 C46 . . . . -1.5(4) ?
C42 C41 C46 C45 . . . . 0.5(3) ?
N4 C41 C46 C45 . . . . 177.51(19) ?
C44 C45 C46 C41 . . . . 1.3(4) ?
C43 C42 O42 C47 . . . . 5.4(3) ?
C41 C42 O42 C47 . . . . -173.24(17) ?

_cod_database_fobs_code 2243697
